data_4032590
loop_
_publ_author_name
'Chan, Chieh-Kai'
'Hsueh, Nai-Chen'
'Tsai, Yu-Lin'
'Chang, Meng-Yang'

_publ_section_title
;
 Bi(OTf)3-Mediated Intramolecular Olefinic Cyclization: Synthesis of
 Substituted Aryl-Dihydronaphthalenes and Indenes.
;
_journal_issue 13
_journal_name_full 'The Journal of organic chemistry'
_journal_page_first 7077
_journal_page_last 7084
_journal_paper_doi 10.1021/acs.joc.7b01278
_journal_volume 82
_journal_year 2017
_chemical_formula_sum 'C19 H20 O3'
_chemical_formula_weight 296.35
_space_group_crystal_system monoclinic
_space_group_IT_number 14
_space_group_name_Hall '-P 2yn'
_space_group_name_H-M_alt 'P 1 21/n 1'
_symmetry_space_group_name_Hall '-P 2yn'
_symmetry_space_group_name_H-M 'P 1 21/n 1'
_atom_sites_solution_hydrogens geom
_audit_creation_method SHELXL-2014/6
_cell_angle_alpha 90
_cell_angle_beta 93.500(5)
_cell_angle_gamma 90
_cell_formula_units_Z 4
_cell_length_a 7.6240(7)
_cell_length_b 23.566(2)
_cell_length_c 8.4581(7)
_cell_measurement_reflns_used 3518
_cell_measurement_temperature 100(2)
_cell_measurement_theta_max 26.2727
_cell_measurement_theta_min 2.8128
_cell_volume 1516.8(2)
_computing_cell_refinement 'SAINT V8.34A (Bruker AXS Inc., 2013)'
_computing_data_collection 'Bruker APEX2'
_computing_data_reduction 'SAINT V8.34A (Bruker AXS Inc., 2013)'
_computing_molecular_graphics 'Bruker SHELXTL'
_computing_publication_material 'Bruker SHELXTL'
_computing_structure_refinement 'SHELXL-2014/6 (Sheldrick, 2014)'
_computing_structure_solution 'SHELXS-97 (Sheldrick 2008)'
_diffrn_ambient_temperature 100(2)
_diffrn_detector_area_resol_mean 8.3333
_diffrn_measured_fraction_theta_full 0.999
_diffrn_measured_fraction_theta_max 0.982
_diffrn_measurement_device_type 'Bruker APEX-II CCD'
_diffrn_measurement_method '\f and \w scans'
_diffrn_radiation_type MoK\a
_diffrn_radiation_wavelength 0.71073
_diffrn_reflns_av_R_equivalents 0.0469
_diffrn_reflns_av_unetI/netI 0.0407
_diffrn_reflns_Laue_measured_fraction_full 0.999
_diffrn_reflns_Laue_measured_fraction_max 0.982
_diffrn_reflns_limit_h_max 9
_diffrn_reflns_limit_h_min -9
_diffrn_reflns_limit_k_max 29
_diffrn_reflns_limit_k_min -28
_diffrn_reflns_limit_l_max 8
_diffrn_reflns_limit_l_min -10
_diffrn_reflns_number 13092
_diffrn_reflns_point_group_measured_fraction_full 0.999
_diffrn_reflns_point_group_measured_fraction_max 0.982
_diffrn_reflns_theta_full 25.242
_diffrn_reflns_theta_max 26.521
_diffrn_reflns_theta_min 1.728
_exptl_absorpt_coefficient_mu 0.087
_exptl_absorpt_correction_T_max 0.9485
_exptl_absorpt_correction_T_min 0.6272
_exptl_absorpt_correction_type multi-scan
_exptl_absorpt_process_details 'SADABS V2014/4 (Bruker AXS Inc.)'
_exptl_crystal_colour Colorless
_exptl_crystal_density_diffrn 1.298
_exptl_crystal_density_meas ?
_exptl_crystal_density_method 'not measured'
_exptl_crystal_description Lump
_exptl_crystal_F_000 632
_exptl_crystal_size_max 0.12
_exptl_crystal_size_mid 0.08
_exptl_crystal_size_min 0.08
_refine_diff_density_max 0.457
_refine_diff_density_min -0.544
_refine_diff_density_rms 0.197
_refine_ls_extinction_method none
_refine_ls_goodness_of_fit_ref 1.108
_refine_ls_hydrogen_treatment constr
_refine_ls_matrix_type full
_refine_ls_number_parameters 203
_refine_ls_number_reflns 3103
_refine_ls_number_restraints 0
_refine_ls_restrained_S_all 1.108
_refine_ls_R_factor_all 0.0531
_refine_ls_R_factor_gt 0.0399
_refine_ls_shift/su_max 0.000
_refine_ls_shift/su_mean 0.000
_refine_ls_structure_factor_coef Fsqd
_refine_ls_weighting_details 'w=1/[\s^2^(Fo^2^)+(0.0738P)^2^+0.2121P] where P=(Fo^2^+2Fc^2^)/3'
_refine_ls_weighting_scheme calc
_refine_ls_wR_factor_gt 0.1131
_refine_ls_wR_factor_ref 0.1345
_reflns_Friedel_coverage 0.000
_reflns_number_gt 2585
_reflns_number_total 3103
_reflns_threshold_expression 'I > 2\s(I)'
_cod_data_source_file jo7b01278_si_002.cif
_cod_data_source_block 160736LT_0m_compound_6d
_cod_depositor_comments
;
The following automatic conversions were performed:

'_exptl_crystal_density_meas' value 'not measured' was changed to '?'
- the value is perceived as not measured.

Automatic conversion script
Id: cif_fix_values 4973 2017-02-22 13:04:09Z antanas 

 Adding full bibliography for 4032587--4032592.cif.
;
_cod_database_code 4032590
_shelx_space_group_comment
;
The symmetry employed for this shelxl refinement is uniquely defined
by the following loop, which should always be used as a source of
symmetry information in preference to the above space-group names.
They are only intended as comments.
;
_shelxl_version_number 2014/6

loop_
_space_group_symop_operation_xyz
'x, y, z'
'-x+1/2, y+1/2, -z+1/2'
'-x, -y, -z'
'x-1/2, -y-1/2, z-1/2'

loop_
_atom_site_label
_atom_site_type_symbol
_atom_site_fract_x
_atom_site_fract_y
_atom_site_fract_z
_atom_site_U_iso_or_equiv
_atom_site_adp_type
_atom_site_occupancy
_atom_site_site_symmetry_order
_atom_site_calc_flag
_atom_site_refinement_flags_posn
_atom_site_refinement_flags_adp
O1 O 0.92646(14) 0.06261(4) 0.90896(12) 0.0214(3) Uani 1 1 d . .
O2 O 0.81488(14) 0.48049(4) 1.03184(11) 0.0229(3) Uani 1 1 d . .
O3 O 0.58296(15) 0.07879(4) 0.96100(12) 0.0233(3) Uani 1 1 d . .
C1 C 1.1074(2) 0.05321(7) 0.87763(19) 0.0249(4) Uani 1 1 d . .
H1 H 1.1202 0.0540 0.7631 0.037 Uiso 1 1 calc R U
H20 H 1.1451 0.0161 0.9198 0.037 Uiso 1 1 calc R U
H3 H 1.1804 0.0830 0.9286 0.037 Uiso 1 1 calc R U
C2 C 0.8556(2) 0.11442(6) 0.86642(16) 0.0180(3) Uani 1 1 d . .
C3 C 0.67984(19) 0.12317(6) 0.90363(16) 0.0177(3) Uani 1 1 d . .
C4 C 0.60373(19) 0.17575(6) 0.87114(16) 0.0178(3) Uani 1 1 d . .
C5 C 0.6969(2) 0.21826(6) 0.79483(16) 0.0179(3) Uani 1 1 d . .
C6 C 0.57938(19) 0.26958(6) 0.76781(17) 0.0188(3) Uani 1 1 d . .
H9 H 0.5515 0.2737 0.6513 0.023 Uiso 1 1 calc R U
C7 C 0.65272(19) 0.32590(6) 0.83116(16) 0.0178(3) Uani 1 1 d . .
C8 C 0.7603(2) 0.32927(6) 0.97087(17) 0.0198(3) Uani 1 1 d . .
H19 H 0.7970 0.2954 1.0240 0.024 Uiso 1 1 calc R U
C9 C 0.8142(2) 0.38113(6) 1.03287(17) 0.0196(3) Uani 1 1 d . .
H18 H 0.8884 0.3826 1.1272 0.024 Uiso 1 1 calc R U
C10 C 0.7601(2) 0.43140(6) 0.95754(17) 0.0179(3) Uani 1 1 d . .
C11 C 0.7717(2) 0.53264(6) 0.95197(19) 0.0248(4) Uani 1 1 d . .
H2 H 0.8177 0.5320 0.8463 0.037 Uiso 1 1 calc R U
H14 H 0.8241 0.5644 1.0129 0.037 Uiso 1 1 calc R U
H15 H 0.6437 0.5372 0.9421 0.037 Uiso 1 1 calc R U
C12 C 0.5915(2) 0.07364(7) 1.12991(18) 0.0269(4) Uani 1 1 d . .
H6 H 0.7146 0.0737 1.1705 0.040 Uiso 1 1 calc R U
H4 H 0.5357 0.0380 1.1595 0.040 Uiso 1 1 calc R U
H5 H 0.5298 0.1057 1.1754 0.040 Uiso 1 1 calc R U
C13 C 0.8668(2) 0.20870(6) 0.75395(16) 0.0198(3) Uani 1 1 d . .
H8 H 0.9286 0.2372 0.7007 0.024 Uiso 1 1 calc R U
C14 C 0.9475(2) 0.15674(6) 0.79140(16) 0.0195(3) Uani 1 1 d . .
H7 H 1.0654 0.1503 0.7656 0.023 Uiso 1 1 calc R U
C15 C 0.41230(19) 0.25144(6) 0.84465(16) 0.0193(3) Uani 1 1 d . .
C16 C 0.42875(19) 0.19814(6) 0.90053(16) 0.0191(3) Uani 1 1 d . .
H10 H 0.3403 0.1779 0.9515 0.023 Uiso 1 1 calc R U
C17 C 0.2583(2) 0.29046(7) 0.84997(19) 0.0248(4) Uani 1 1 d . .
H11 H 0.1644 0.2716 0.9043 0.037 Uiso 1 1 calc R U
H12 H 0.2156 0.3002 0.7417 0.037 Uiso 1 1 calc R U
H13 H 0.2939 0.3251 0.9074 0.037 Uiso 1 1 calc R U
C18 C 0.6557(2) 0.42907(6) 0.81712(17) 0.0205(3) Uani 1 1 d . .
H17 H 0.6203 0.4630 0.7634 0.025 Uiso 1 1 calc R U
C19 C 0.6036(2) 0.37628(6) 0.75618(17) 0.0201(3) Uani 1 1 d . .
H16 H 0.5321 0.3748 0.6602 0.024 Uiso 1 1 calc R U

loop_
_atom_site_aniso_label
_atom_site_aniso_U_11
_atom_site_aniso_U_22
_atom_site_aniso_U_33
_atom_site_aniso_U_23
_atom_site_aniso_U_13
_atom_site_aniso_U_12
O1 0.0244(6) 0.0155(5) 0.0244(6) 0.0019(4) 0.0022(4) -0.0001(4)
O2 0.0317(7) 0.0159(5) 0.0208(6) 0.0025(4) -0.0018(4) -0.0030(4)
O3 0.0295(6) 0.0181(5) 0.0227(6) 0.0011(4) 0.0038(4) -0.0086(4)
C1 0.0257(9) 0.0203(8) 0.0292(9) 0.0015(6) 0.0065(6) 0.0033(6)
C2 0.0240(8) 0.0151(7) 0.0145(7) -0.0016(5) -0.0014(6) -0.0015(6)
C3 0.0237(8) 0.0153(7) 0.0142(7) -0.0015(5) 0.0015(6) -0.0060(6)
C4 0.0215(8) 0.0179(7) 0.0139(7) -0.0032(5) -0.0006(5) -0.0041(6)
C5 0.0225(8) 0.0164(7) 0.0147(7) -0.0006(5) 0.0004(5) -0.0023(6)
C6 0.0203(8) 0.0192(8) 0.0166(7) 0.0014(6) -0.0002(6) -0.0019(6)
C7 0.0174(8) 0.0175(7) 0.0188(7) 0.0013(5) 0.0036(6) -0.0008(5)
C8 0.0224(8) 0.0174(7) 0.0195(7) 0.0051(6) 0.0009(6) 0.0007(6)
C9 0.0211(8) 0.0207(8) 0.0168(7) 0.0034(5) -0.0010(6) -0.0013(6)
C10 0.0191(8) 0.0172(7) 0.0178(7) 0.0002(5) 0.0045(6) -0.0021(5)
C11 0.0314(9) 0.0148(7) 0.0281(8) 0.0020(6) 0.0009(7) -0.0002(6)
C12 0.0324(10) 0.0256(8) 0.0236(8) 0.0042(6) 0.0080(7) -0.0032(7)
C13 0.0238(8) 0.0179(7) 0.0179(7) 0.0027(6) 0.0023(6) -0.0047(6)
C14 0.0199(8) 0.0207(8) 0.0178(7) -0.0005(6) 0.0018(6) -0.0014(6)
C15 0.0185(8) 0.0220(8) 0.0169(7) -0.0031(6) -0.0025(5) -0.0035(6)
C16 0.0193(8) 0.0202(7) 0.0179(7) -0.0031(6) 0.0014(5) -0.0048(6)
C17 0.0228(8) 0.0243(8) 0.0272(8) 0.0007(6) -0.0006(6) -0.0003(6)
C18 0.0225(8) 0.0185(8) 0.0205(8) 0.0051(6) 0.0018(6) 0.0029(6)
C19 0.0207(8) 0.0224(8) 0.0170(7) 0.0028(6) -0.0009(6) -0.0002(6)

loop_
_atom_type_symbol
_atom_type_description
_atom_type_scat_dispersion_real
_atom_type_scat_dispersion_imag
_atom_type_scat_source
C C 0.0033 0.0016 'International Tables Vol C Tables 4.2.6.8 and 6.1.1.4'
H H 0.0000 0.0000 'International Tables Vol C Tables 4.2.6.8 and 6.1.1.4'
O O 0.0106 0.0060 'International Tables Vol C Tables 4.2.6.8 and 6.1.1.4'

loop_
_geom_angle_atom_site_label_1
_geom_angle_atom_site_label_2
_geom_angle_atom_site_label_3
_geom_angle
C2 O1 C1 117.06(11)
C10 O2 C11 116.99(11)
C3 O3 C12 114.90(11)
O1 C1 H1 109.5
O1 C1 H20 109.5
H1 C1 H20 109.5
O1 C1 H3 109.5
H1 C1 H3 109.5
H20 C1 H3 109.5
O1 C2 C14 123.67(14)
O1 C2 C3 115.79(12)
C14 C2 C3 120.54(13)
O3 C3 C4 121.18(13)
O3 C3 C2 120.15(13)
C4 C3 C2 118.52(13)
C3 C4 C5 120.64(14)
C3 C4 C16 131.26(13)
C5 C4 C16 108.09(13)
C13 C5 C4 120.42(13)
C13 C5 C6 130.44(13)
C4 C5 C6 109.12(13)
C5 C6 C7 116.19(12)
C5 C6 C15 102.32(11)
C7 C6 C15 113.08(12)
C5 C6 H9 108.3
C7 C6 H9 108.3
C15 C6 H9 108.3
C19 C7 C8 117.76(13)
C19 C7 C6 120.10(12)
C8 C7 C6 122.00(12)
C9 C8 C7 121.06(13)
C9 C8 H19 119.5
C7 C8 H19 119.5
C8 C9 C10 120.31(13)
C8 C9 H18 119.8
C10 C9 H18 119.8
O2 C10 C18 124.63(12)
O2 C10 C9 115.74(13)
C18 C10 C9 119.63(13)
O2 C11 H2 109.5
O2 C11 H14 109.5
H2 C11 H14 109.5
O2 C11 H15 109.5
H2 C11 H15 109.5
H14 C11 H15 109.5
O3 C12 H6 109.5
O3 C12 H4 109.5
H6 C12 H4 109.5
O3 C12 H5 109.5
H6 C12 H5 109.5
H4 C12 H5 109.5
C5 C13 C14 119.57(13)
C5 C13 H8 120.2
C14 C13 H8 120.2
C2 C14 C13 120.22(14)
C2 C14 H7 119.9
C13 C14 H7 119.9
C16 C15 C17 128.36(14)
C16 C15 C6 110.42(13)
C17 C15 C6 121.22(13)
C15 C16 C4 109.99(13)
C15 C16 H10 125.0
C4 C16 H10 125.0
C15 C17 H11 109.5
C15 C17 H12 109.5
H11 C17 H12 109.5
C15 C17 H13 109.5
H11 C17 H13 109.5
H12 C17 H13 109.5
C10 C18 C19 119.10(13)
C10 C18 H17 120.5
C19 C18 H17 120.5
C7 C19 C18 122.11(13)
C7 C19 H16 118.9
C18 C19 H16 118.9

loop_
_geom_bond_atom_site_label_1
_geom_bond_atom_site_label_2
_geom_bond_distance
O1 C2 1.3742(17)
O1 C1 1.4380(19)
O2 C10 1.3695(17)
O2 C11 1.4312(17)
O3 C3 1.3851(17)
O3 C12 1.4313(19)
C1 H1 0.9800
C1 H20 0.9800
C1 H3 0.9800
C2 C14 1.394(2)
C2 C3 1.410(2)
C3 C4 1.389(2)
C4 C5 1.407(2)
C4 C16 1.470(2)
C5 C13 1.380(2)
C5 C6 1.514(2)
C6 C7 1.5246(19)
C6 C15 1.526(2)
C6 H9 1.0000
C7 C19 1.387(2)
C7 C8 1.399(2)
C8 C9 1.382(2)
C8 H19 0.9500
C9 C10 1.3955(19)
C9 H18 0.9500
C10 C18 1.390(2)
C11 H2 0.9800
C11 H14 0.9800
C11 H15 0.9800
C12 H6 0.9800
C12 H4 0.9800
C12 H5 0.9800
C13 C14 1.398(2)
C13 H8 0.9500
C14 H7 0.9500
C15 C16 1.345(2)
C15 C17 1.494(2)
C16 H10 0.9500
C17 H11 0.9800
C17 H12 0.9800
C17 H13 0.9800
C18 C19 1.395(2)
C18 H17 0.9500
C19 H16 0.9500
